data_7011321
loop_
_publ_author_name
'Yann Dussart'
'Charlie Harding'
'Pia Dalgaard'
'Christine McKenzie'
'Renuka Kadirvelraj'
'Vickie McKee'
'Jane Nelson'

_publ_section_title
;
 Cascade chemistry in azacryptand cages: bridging carbonates and
 methylcarbonates
;
_journal_issue 8
_journal_name_full 'J. Chem. Soc., Dalton Trans.'
_journal_page_first 1704
_journal_page_last 1713
_journal_paper_doi 10.1039/b110449g
_journal_year 2002
_chemical_formula_sum 'C37 H64 Cl2 Cu2 N8 O13'
_chemical_formula_weight 1026.94
_chemical_name_systematic
; 
? 
;
_space_group_IT_number 61
_symmetry_cell_setting orthorhombic
_symmetry_space_group_name_Hall '-P 2ac 2ab'
_symmetry_space_group_name_H-M 'P b c a'
_atom_sites_solution_hydrogens geom
_atom_sites_solution_primary direct
_atom_sites_solution_secondary difmap
_audit_creation_method SHELXL-97
_cell_angle_alpha 90.00
_cell_angle_beta 90.00
_cell_angle_gamma 90.00
_cell_formula_units_Z 8
_cell_length_a 19.195(3)
_cell_length_b 17.909(3)
_cell_length_c 24.650(4)
_cell_measurement_temperature 158(2)
_cell_volume 8474(2)
_computing_cell_refinement 'Bruker SMART'
_computing_data_collection 'Bruker SMART'
_computing_data_reduction 'Bruker SHELXTL'
_computing_molecular_graphics 'Bruker SHELXTL'
_computing_publication_material 'SHELXL-97 (Sheldrick, 1997)'
_computing_structure_refinement 'SHELXL-97 (Sheldrick, 1997)'
_computing_structure_solution 'SHELXS-97 (Sheldrick, 1990)'
_diffrn_ambient_temperature 158(2)
_diffrn_measured_fraction_theta_full 0.993
_diffrn_measured_fraction_theta_max 0.993
_diffrn_measurement_device_type 'CCD area detector'
_diffrn_measurement_method 'phi and omega scans'
_diffrn_radiation_monochromator graphite
_diffrn_radiation_source 'fine-focus sealed tube'
_diffrn_radiation_type MoK\a
_diffrn_radiation_wavelength 0.71073
_diffrn_reflns_av_R_equivalents 0.0666
_diffrn_reflns_av_sigmaI/netI 0.0600
_diffrn_reflns_limit_h_max 21
_diffrn_reflns_limit_h_min -21
_diffrn_reflns_limit_k_max 9
_diffrn_reflns_limit_k_min -20
_diffrn_reflns_limit_l_max 28
_diffrn_reflns_limit_l_min -24
_diffrn_reflns_number 48784
_diffrn_reflns_theta_full 23.89
_diffrn_reflns_theta_max 23.89
_diffrn_reflns_theta_min 2.69
_exptl_absorpt_coefficient_mu 1.205
_exptl_absorpt_correction_T_max 0.780742
_exptl_absorpt_correction_T_min 1.000000
_exptl_absorpt_correction_type 'Bruker SADABS'
_exptl_crystal_colour green
_exptl_crystal_density_diffrn 1.610
_exptl_crystal_density_method 'not measured'
_exptl_crystal_description octagonal
_exptl_crystal_F_000 4304
_exptl_crystal_size_max .2
_exptl_crystal_size_mid .38
_exptl_crystal_size_min .4
_refine_diff_density_max 0.545
_refine_diff_density_min -0.590
_refine_diff_density_rms 0.069
_refine_ls_extinction_method none
_refine_ls_goodness_of_fit_ref 0.911
_refine_ls_hydrogen_treatment mixed
_refine_ls_matrix_type full
_refine_ls_number_parameters 559
_refine_ls_number_reflns 6520
_refine_ls_number_restraints 0
_refine_ls_restrained_S_all 0.911
_refine_ls_R_factor_all 0.0577
_refine_ls_R_factor_gt 0.0330
_refine_ls_shift/su_max 0.001
_refine_ls_shift/su_mean 0.000
_refine_ls_structure_factor_coef Fsqd
_refine_ls_weighting_details 'calc w=1/[\s^2^(Fo^2^)+(0.0491P)^2^+0.0000P] where P=(Fo^2^+2Fc^2^)/3'
_refine_ls_weighting_scheme calc
_refine_ls_wR_factor_gt 0.0792
_refine_ls_wR_factor_ref 0.0841
_reflns_number_gt 4451
_reflns_number_total 6520
_reflns_threshold_expression >2sigma(I)
_cod_data_source_file b110449g.txt
_cod_data_source_block Complex_1
_cod_depositor_comments
;
The following automatic conversions were performed:
'_symmetry_cell_setting' value 'Orthorhombic' changed to 'orthorhombic'
according to '/home/saulius/struct/CIF-dictionaries/cif_core.dic'
dictionary named 'cif_core.dic' version 2.4.1 from 2010-06-29.

Automatic conversion script
Id: cif_fix_enum 1527 2010-12-29 10:47:43Z saulius 
;
_cod_original_sg_symbol_H-M Pbca
_cod_database_code 7011321

loop_
_symmetry_equiv_pos_as_xyz
'x, y, z'
'-x+1/2, -y, z+1/2'
'-x, y+1/2, -z+1/2'
'x+1/2, -y+1/2, -z'
'-x, -y, -z'
'x-1/2, y, -z-1/2'
'x, -y-1/2, z-1/2'
'-x-1/2, y-1/2, z'

loop_
_atom_site_label
_atom_site_type_symbol
_atom_site_fract_x
_atom_site_fract_y
_atom_site_fract_z
_atom_site_U_iso_or_equiv
_atom_site_adp_type
_atom_site_occupancy
_atom_site_symmetry_multiplicity
_atom_site_calc_flag
_atom_site_refinement_flags
_atom_site_disorder_assembly
_atom_site_disorder_group
Cu1 Cu 0.05129(2) 0.01696(2) 0.175879(15) 0.01982(12) Uani 1 1 d . . .
Cu2 Cu 0.21906(2) -0.08342(2) -0.005252(15) 0.01986(12) Uani 1 1 d . . .
N1 N -0.01858(15) 0.04070(14) 0.23624(10) 0.0217(7) Uani 1 1 d . . .
C1A C 0.02079(19) 0.05134(19) 0.28762(13) 0.0257(9) Uani 1 1 d . . .
H1A1 H -0.0100 0.0398 0.3187 0.031 Uiso 1 1 calc R . .
H1A2 H 0.0351 0.1043 0.2907 0.031 Uiso 1 1 calc R . .
C2A C 0.08456(19) 0.00225(19) 0.29038(13) 0.0249(9) Uani 1 1 d . . .
H2A1 H 0.1112 0.0135 0.3238 0.030 Uiso 1 1 calc R . .
H2A2 H 0.0703 -0.0509 0.2916 0.030 Uiso 1 1 calc R . .
N3A N 0.12845(15) 0.01543(15) 0.24275(10) 0.0230(7) Uani 1 1 d . . .
H3A1 H 0.1438 0.0641 0.2432 0.028 Uiso 1 1 calc R . .
H3A2 H 0.1022 0.0088 0.2119 0.028 Uiso 1 1 calc R . .
C3A C 0.18945(19) -0.03518(19) 0.24079(13) 0.0252(9) Uani 1 1 d . . .
H3A1' H 0.1730 -0.0865 0.2332 0.030 Uiso 1 1 calc R . .
H3A2' H 0.2120 -0.0356 0.2769 0.030 Uiso 1 1 calc R . .
C4A C 0.24301(18) -0.01393(18) 0.19872(13) 0.0206(8) Uani 1 1 d . . .
C5A C 0.26806(19) 0.05863(19) 0.19457(14) 0.0252(9) Uani 1 1 d . . .
H5A H 0.2515 0.0960 0.2187 0.030 Uiso 1 1 calc R . .
C6A C 0.3170(2) 0.07691(19) 0.15553(14) 0.0273(9) Uani 1 1 d . . .
H6A H 0.3336 0.1268 0.1530 0.033 Uiso 1 1 calc R . .
C7A C 0.34214(19) 0.02282(19) 0.11999(13) 0.0253(9) Uani 1 1 d . . .
H7A H 0.3760 0.0356 0.0935 0.030 Uiso 1 1 calc R . .
C8A C 0.31741(19) -0.05023(18) 0.12346(13) 0.0220(8) Uani 1 1 d . . .
C9A C 0.26893(18) -0.06739(18) 0.16312(13) 0.0225(8) Uani 1 1 d . . .
H9A H 0.2528 -0.1174 0.1661 0.027 Uiso 1 1 calc R . .
C10A C 0.34359(19) -0.10923(18) 0.08462(13) 0.0239(9) Uani 1 1 d . . .
H10A H 0.3947 -0.1136 0.0886 0.029 Uiso 1 1 calc R . .
H10B H 0.3228 -0.1579 0.0947 0.029 Uiso 1 1 calc R . .
N4A N 0.32710(15) -0.09353(14) 0.02681(10) 0.0207(7) Uani 1 1 d . . .
H4A1 H 0.2795 -0.0921 0.0223 0.025 Uiso 1 1 calc R . .
H4A2 H 0.3447 -0.0475 0.0174 0.025 Uiso 1 1 calc R . .
C11A C 0.35691(19) -0.15102(18) -0.00915(13) 0.0242(8) Uani 1 1 d . . .
H11A H 0.3410 -0.2010 0.0028 0.029 Uiso 1 1 calc R . .
H11B H 0.4084 -0.1497 -0.0067 0.029 Uiso 1 1 calc R . .
C12A C 0.33499(18) -0.13817(19) -0.06709(13) 0.0238(9) Uani 1 1 d . . .
H12A H 0.3550 -0.0905 -0.0802 0.029 Uiso 1 1 calc R . .
H12B H 0.3533 -0.1789 -0.0902 0.029 Uiso 1 1 calc R . .
N2 N 0.25802(15) -0.13545(14) -0.07191(10) 0.0205(7) Uani 1 1 d . . .
C1B C -0.06834(19) -0.02292(18) 0.24039(14) 0.0252(9) Uani 1 1 d . . .
H1B1 H -0.1143 -0.0047 0.2530 0.030 Uiso 1 1 calc R . .
H1B2 H -0.0509 -0.0599 0.2669 0.030 Uiso 1 1 calc R . .
C2B C -0.07563(19) -0.05902(19) 0.18506(14) 0.0266(9) Uani 1 1 d . . .
H2B1 H -0.1071 -0.1027 0.1873 0.032 Uiso 1 1 calc R . .
H2B2 H -0.0955 -0.0230 0.1589 0.032 Uiso 1 1 calc R . .
N3B N -0.00609(15) -0.08254(14) 0.16733(10) 0.0217(7) Uani 1 1 d . . .
H3B1 H 0.0247 -0.0441 0.1733 0.026 Uiso 1 1 calc R . .
H3B2 H -0.0072 -0.0915 0.1306 0.026 Uiso 1 1 calc R . .
C3B C 0.0201(2) -0.15128(17) 0.19569(13) 0.0276(9) Uani 1 1 d . . .
H3B1' H -0.0168 -0.1712 0.2197 0.033 Uiso 1 1 calc R . .
H3B2' H 0.0608 -0.1382 0.2185 0.033 Uiso 1 1 calc R . .
C4B C 0.04091(19) -0.21040(17) 0.15487(13) 0.0222(9) Uani 1 1 d . . .
C5B C -0.00056(19) -0.27245(17) 0.14488(13) 0.0236(8) Uani 1 1 d . . .
H5B H -0.0420 -0.2798 0.1653 0.028 Uiso 1 1 calc R . .
C6B C 0.01817(19) -0.32386(17) 0.10517(13) 0.0230(8) Uani 1 1 d . . .
H6B H -0.0096 -0.3670 0.0993 0.028 Uiso 1 1 calc R . .
C7B C 0.07729(19) -0.31216(17) 0.07432(13) 0.0232(9) Uani 1 1 d . . .
H7B H 0.0894 -0.3468 0.0467 0.028 Uiso 1 1 calc R . .
C8B C 0.11918(18) -0.24991(18) 0.08350(13) 0.0227(8) Uani 1 1 d . . .
C9B C 0.10135(19) -0.20071(17) 0.12460(13) 0.0240(9) Uani 1 1 d . . .
H9B H 0.1310 -0.1596 0.1323 0.029 Uiso 1 1 calc R . .
C10B C 0.17960(19) -0.23134(19) 0.04743(14) 0.0294(9) Uani 1 1 d . . .
H10C H 0.1983 -0.2777 0.0311 0.035 Uiso 1 1 calc R . .
H10D H 0.2171 -0.2080 0.0692 0.035 Uiso 1 1 calc R . .
N4B N 0.15720(15) -0.17873(14) 0.00327(10) 0.0222(7) Uani 1 1 d . . .
H4B1 H 0.1136 -0.1607 0.0116 0.027 Uiso 1 1 calc R . .
H4B2 H 0.1873 -0.1388 0.0028 0.027 Uiso 1 1 calc R . .
C11B C 0.1549(2) -0.21157(19) -0.05123(14) 0.0283(9) Uani 1 1 d . . .
H11C H 0.1239 -0.1818 -0.0749 0.034 Uiso 1 1 calc R . .
H11D H 0.1365 -0.2631 -0.0494 0.034 Uiso 1 1 calc R . .
C12B C 0.22768(19) -0.21222(18) -0.07405(14) 0.0262(9) Uani 1 1 d . . .
H12C H 0.2571 -0.2469 -0.0528 0.031 Uiso 1 1 calc R . .
H12D H 0.2266 -0.2299 -0.1121 0.031 Uiso 1 1 calc R . .
C1C C -0.0554(2) 0.11087(18) 0.22011(14) 0.0270(9) Uani 1 1 d . . .
H1C1 H -0.0775 0.1338 0.2524 0.032 Uiso 1 1 calc R . .
H1C2 H -0.0924 0.0991 0.1935 0.032 Uiso 1 1 calc R . .
C2C C -0.0041(2) 0.16521(17) 0.19534(14) 0.0277(9) Uani 1 1 d . . .
H2C1 H -0.0291 0.2098 0.1818 0.033 Uiso 1 1 calc R . .
H2C2 H 0.0299 0.1815 0.2231 0.033 Uiso 1 1 calc R . .
N3C N 0.03274(15) 0.12778(14) 0.14979(11) 0.0244(7) Uani 1 1 d . . .
H3C1 H 0.0019 0.1204 0.1217 0.029 Uiso 1 1 calc R . .
H3C2 H 0.0481 0.0817 0.1612 0.029 Uiso 1 1 calc R . .
C3C C 0.0934(2) 0.17179(19) 0.12958(13) 0.0275(9) Uani 1 1 d . . .
H3C1' H 0.1365 0.1537 0.1473 0.033 Uiso 1 1 calc R . .
H3C2' H 0.0871 0.2250 0.1394 0.033 Uiso 1 1 calc R . .
C4C C 0.10108(19) 0.16501(17) 0.06877(13) 0.0204(8) Uani 1 1 d . . .
C5C C 0.0482(2) 0.19102(17) 0.03542(14) 0.0245(9) Uani 1 1 d . . .
H5C H 0.0083 0.2140 0.0509 0.029 Uiso 1 1 calc R . .
C6C C 0.0533(2) 0.18369(17) -0.02038(14) 0.0238(8) Uani 1 1 d . . .
H6C H 0.0168 0.2011 -0.0431 0.029 Uiso 1 1 calc R . .
C7C C 0.11190(19) 0.15075(17) -0.04285(14) 0.0243(9) Uani 1 1 d . . .
H7C H 0.1159 0.1467 -0.0812 0.029 Uiso 1 1 calc R . .
C8C C 0.16475(18) 0.12370(17) -0.01009(14) 0.0214(8) Uani 1 1 d . . .
C9C C 0.15880(19) 0.13159(17) 0.04586(14) 0.0217(8) Uani 1 1 d . . .
H9C H 0.1950 0.1137 0.0687 0.026 Uiso 1 1 calc R . .
C10C C 0.22575(19) 0.08495(17) -0.03584(15) 0.0272(9) Uani 1 1 d . . .
H10E H 0.2438 0.1160 -0.0659 0.033 Uiso 1 1 calc R . .
H10F H 0.2634 0.0794 -0.0087 0.033 Uiso 1 1 calc R . .
N4C N 0.20636(15) 0.00993(13) -0.05719(10) 0.0200(7) Uani 1 1 d . . .
H4C1 H 0.2166 -0.0256 -0.0315 0.024 Uiso 1 1 calc R . .
H4C2 H 0.1591 0.0086 -0.0633 0.024 Uiso 1 1 calc R . .
C11C C 0.2431(2) -0.00859(18) -0.10791(13) 0.0257(9) Uani 1 1 d . . .
H11E H 0.2931 0.0043 -0.1045 0.031 Uiso 1 1 calc R . .
H11F H 0.2233 0.0207 -0.1383 0.031 Uiso 1 1 calc R . .
C12C C 0.23553(19) -0.09083(18) -0.11944(13) 0.0256(9) Uani 1 1 d . . .
H12E H 0.1863 -0.1023 -0.1280 0.031 Uiso 1 1 calc R . .
H12F H 0.2642 -0.1043 -0.1514 0.031 Uiso 1 1 calc R . .
C1 C 0.1233(2) -0.03024(17) 0.07660(13) 0.0197(8) Uani 1 1 d . . .
O1 O 0.12110(12) -0.00083(11) 0.12446(8) 0.0224(6) Uani 1 1 d . . .
O2 O 0.18523(13) -0.03606(11) 0.05725(8) 0.0219(6) Uani 1 1 d . . .
O3 O 0.06872(12) -0.05184(12) 0.05186(9) 0.0237(6) Uani 1 1 d . . .
Cl1 Cl 0.18456(6) 0.25310(5) 0.26746(4) 0.0379(3) Uani 1 1 d . . .
O11 O 0.13473(17) 0.29231(15) 0.23475(11) 0.0519(8) Uani 1 1 d . . .
O12 O 0.24872(18) 0.24683(17) 0.23995(17) 0.0856(12) Uani 1 1 d . . .
O13 O 0.19307(19) 0.29279(15) 0.31727(12) 0.0667(10) Uani 1 1 d . . .
O14 O 0.15826(15) 0.17960(14) 0.27889(11) 0.0476(8) Uani 1 1 d . . .
Cl2 Cl 0.43607(5) 0.42358(5) 0.43403(4) 0.0358(3) Uani 1 1 d . . .
O21 O 0.38420(16) 0.39505(15) 0.39635(12) 0.0533(8) Uani 1 1 d . . .
O22 O 0.47502(17) 0.48078(17) 0.40881(12) 0.0667(10) Uani 1 1 d . . .
O23 O 0.47840(15) 0.36286(15) 0.45047(12) 0.0548(8) Uani 1 1 d . . .
O24 O 0.39917(17) 0.45376(16) 0.47964(12) 0.0597(9) Uani 1 1 d . . .
O1W O 0.05272(13) -0.03515(12) -0.06103(9) 0.0276(6) Uani 1 1 d . . .
H1WA H 0.0166 -0.0094 -0.0565 0.050 Uiso 1 1 d R . .
H1WB H 0.0551 -0.0403 -0.0272 0.050 Uiso 1 1 d R . .
O2W O 0.3728(2) 0.2883(2) 0.30845(16) 0.1005(14) Uani 1 1 d . . .
H2WA H 0.3394 0.2768 0.2896 0.050 Uiso 1 1 d R . .
H2WB H 0.3763 0.3185 0.3334 0.050 Uiso 1 1 d R . .

loop_
_atom_site_aniso_label
_atom_site_aniso_U_11
_atom_site_aniso_U_22
_atom_site_aniso_U_33
_atom_site_aniso_U_23
_atom_site_aniso_U_13
_atom_site_aniso_U_12
Cu1 0.0245(3) 0.0190(2) 0.0161(2) -0.00112(17) 0.0018(2) 0.0001(2)
Cu2 0.0229(3) 0.0179(2) 0.0188(2) -0.00150(17) 0.0028(2) 0.00103(19)
N1 0.0255(18) 0.0221(15) 0.0176(16) -0.0018(12) 0.0026(14) 0.0012(13)
C1A 0.033(2) 0.0278(19) 0.0158(19) -0.0047(15) 0.0050(18) -0.0032(18)
C2A 0.029(2) 0.031(2) 0.0148(18) -0.0002(15) 0.0017(17) -0.0029(17)
N3A 0.0290(19) 0.0255(16) 0.0146(15) -0.0008(12) -0.0037(14) -0.0016(14)
C3A 0.026(2) 0.031(2) 0.0193(19) 0.0008(15) -0.0038(17) 0.0043(17)
C4A 0.019(2) 0.028(2) 0.0148(17) 0.0023(15) -0.0052(16) 0.0004(16)
C5A 0.027(2) 0.027(2) 0.0219(19) -0.0050(15) -0.0028(17) 0.0009(17)
C6A 0.032(2) 0.0218(19) 0.028(2) 0.0008(16) -0.0015(19) -0.0047(17)
C7A 0.022(2) 0.030(2) 0.024(2) 0.0001(16) 0.0010(17) -0.0012(17)
C8A 0.023(2) 0.0237(19) 0.0196(19) 0.0001(15) -0.0056(17) 0.0031(16)
C9A 0.023(2) 0.0222(19) 0.0228(19) 0.0045(15) -0.0060(17) -0.0001(16)
C10A 0.023(2) 0.0264(19) 0.023(2) -0.0020(15) -0.0041(17) 0.0012(17)
N4A 0.0149(17) 0.0214(15) 0.0258(16) -0.0009(12) -0.0013(13) 0.0011(13)
C11A 0.022(2) 0.0219(18) 0.029(2) -0.0058(16) 0.0009(18) 0.0047(16)
C12A 0.021(2) 0.0239(19) 0.026(2) -0.0033(15) 0.0059(17) 0.0015(16)
N2 0.0233(19) 0.0189(15) 0.0194(15) -0.0004(12) 0.0029(13) 0.0015(13)
C1B 0.027(2) 0.0231(19) 0.025(2) -0.0001(15) 0.0066(17) -0.0010(17)
C2B 0.028(2) 0.0249(19) 0.027(2) -0.0002(16) 0.0006(18) -0.0030(17)
N3B 0.0268(19) 0.0194(14) 0.0190(15) -0.0036(12) -0.0002(14) -0.0051(14)
C3B 0.042(3) 0.0203(19) 0.0201(19) 0.0022(15) 0.0037(18) -0.0003(17)
C4B 0.032(3) 0.0162(18) 0.0189(18) 0.0064(14) 0.0000(18) 0.0028(16)
C5B 0.026(2) 0.0215(18) 0.024(2) 0.0084(15) 0.0020(17) -0.0003(17)
C6B 0.030(2) 0.0140(17) 0.024(2) 0.0044(15) -0.0047(18) -0.0049(16)
C7B 0.036(3) 0.0156(18) 0.0182(19) 0.0018(14) -0.0040(18) 0.0061(17)
C8B 0.023(2) 0.0222(19) 0.0228(19) 0.0073(16) -0.0032(16) 0.0048(17)
C9B 0.031(2) 0.0142(18) 0.026(2) 0.0033(15) -0.0067(19) -0.0022(16)
C10B 0.030(2) 0.0244(19) 0.034(2) 0.0064(16) 0.0047(19) 0.0042(18)
N4B 0.0188(17) 0.0194(14) 0.0285(17) 0.0002(13) 0.0048(14) -0.0032(13)
C11B 0.032(3) 0.0239(19) 0.029(2) -0.0040(16) 0.0009(19) -0.0073(17)
C12B 0.032(3) 0.0202(18) 0.027(2) -0.0088(15) 0.0015(18) -0.0026(17)
C1C 0.030(2) 0.0258(19) 0.025(2) -0.0003(16) 0.0023(18) 0.0070(18)
C2C 0.040(3) 0.0195(18) 0.024(2) -0.0019(15) 0.0061(18) 0.0040(18)
N3C 0.035(2) 0.0163(15) 0.0222(16) 0.0019(12) 0.0014(14) 0.0025(13)
C3C 0.033(2) 0.0227(19) 0.027(2) -0.0002(16) 0.0010(19) -0.0061(17)
C4C 0.024(2) 0.0136(17) 0.023(2) 0.0028(15) -0.0008(17) -0.0040(16)
C5C 0.026(2) 0.0154(17) 0.032(2) 0.0016(15) 0.0077(19) 0.0011(16)
C6C 0.026(2) 0.0169(17) 0.028(2) 0.0044(15) -0.0046(18) 0.0001(17)
C7C 0.035(3) 0.0188(18) 0.0186(19) -0.0020(15) -0.0009(18) -0.0052(17)
C8C 0.023(2) 0.0108(16) 0.031(2) -0.0001(15) 0.0031(18) -0.0031(15)
C9C 0.024(2) 0.0162(18) 0.025(2) 0.0053(15) -0.0026(17) -0.0031(16)
C10C 0.026(2) 0.0184(18) 0.038(2) -0.0018(16) 0.0038(18) -0.0028(17)
N4C 0.0251(18) 0.0152(14) 0.0197(15) 0.0031(12) 0.0018(14) 0.0013(13)
C11C 0.031(2) 0.0251(19) 0.0207(19) 0.0013(16) 0.0063(18) 0.0039(17)
C12C 0.026(2) 0.030(2) 0.0208(19) -0.0011(16) 0.0016(17) 0.0008(17)
C1 0.030(3) 0.0120(18) 0.0173(19) 0.0062(14) -0.0008(18) 0.0036(16)
O1 0.0245(15) 0.0262(13) 0.0166(13) -0.0042(10) 0.0013(11) 0.0013(11)
O2 0.0211(15) 0.0232(13) 0.0213(13) -0.0044(10) 0.0030(12) 0.0027(11)
O3 0.0214(16) 0.0282(13) 0.0216(13) -0.0021(10) -0.0031(12) 0.0007(11)
Cl1 0.0362(7) 0.0298(5) 0.0476(6) -0.0082(5) 0.0018(5) 0.0001(5)
O11 0.072(2) 0.0455(18) 0.0382(17) 0.0006(13) -0.0163(16) 0.0088(16)
O12 0.050(2) 0.059(2) 0.147(4) -0.009(2) 0.045(2) -0.0007(19)
O13 0.091(3) 0.0455(18) 0.063(2) -0.0224(16) -0.041(2) 0.0197(18)
O14 0.058(2) 0.0273(15) 0.0571(19) 0.0018(13) 0.0078(16) -0.0024(14)
Cl2 0.0358(6) 0.0336(5) 0.0380(6) 0.0147(4) 0.0022(5) 0.0040(5)
O21 0.052(2) 0.0535(19) 0.0543(19) 0.0053(15) -0.0131(17) -0.0094(16)
O22 0.070(3) 0.069(2) 0.061(2) 0.0348(17) -0.0105(19) -0.0335(19)
O23 0.047(2) 0.0557(18) 0.061(2) 0.0207(15) 0.0091(17) 0.0266(16)
O24 0.067(2) 0.0564(19) 0.055(2) -0.0053(16) 0.0132(18) 0.0228(18)
O1W 0.0290(16) 0.0324(14) 0.0213(13) -0.0018(10) 0.0026(12) 0.0042(12)
O2W 0.075(3) 0.115(3) 0.112(3) -0.032(3) -0.017(3) 0.022(2)

loop_
_atom_type_symbol
_atom_type_description
_atom_type_scat_dispersion_real
_atom_type_scat_dispersion_imag
_atom_type_scat_source
C C 0.0033 0.0016 'International Tables Vol C Tables 4.2.6.8 and 6.1.1.4'
H H 0.0000 0.0000 'International Tables Vol C Tables 4.2.6.8 and 6.1.1.4'
N N 0.0061 0.0033 'International Tables Vol C Tables 4.2.6.8 and 6.1.1.4'
O O 0.0106 0.0060 'International Tables Vol C Tables 4.2.6.8 and 6.1.1.4'
Cu Cu 0.3201 1.2651 'International Tables Vol C Tables 4.2.6.8 and 6.1.1.4'
Cl Cl 0.1484 0.1585 'International Tables Vol C Tables 4.2.6.8 and 6.1.1.4'

loop_
_geom_angle_atom_site_label_1
_geom_angle_atom_site_label_2
_geom_angle_atom_site_label_3
_geom_angle
_geom_angle_site_symmetry_1
_geom_angle_site_symmetry_3
_geom_angle_publ_flag
O1 Cu1 N1 175.01(11) . . ?
O1 Cu1 N3B 99.37(10) . . ?
N1 Cu1 N3B 84.59(11) . . ?
O1 Cu1 N3C 94.26(10) . . ?
N1 Cu1 N3C 85.17(10) . . ?
N3B Cu1 N3C 132.47(11) . . ?
O1 Cu1 N3A 91.32(10) . . ?
N1 Cu1 N3A 84.25(11) . . ?
N3B Cu1 N3A 114.44(10) . . ?
N3C Cu1 N3A 110.48(11) . . ?
O1 Cu1 Cu2 13.35(7) . . ?
N1 Cu1 Cu2 171.43(8) . . ?
N3B Cu1 Cu2 87.20(7) . . ?
N3C Cu1 Cu2 98.65(7) . . ?
N3A Cu1 Cu2 101.42(7) . . ?
O2 Cu2 N2 178.50(11) . . ?
O2 Cu2 N4B 95.17(10) . . ?
N2 Cu2 N4B 85.17(11) . . ?
O2 Cu2 N4C 95.73(9) . . ?
N2 Cu2 N4C 85.16(10) . . ?
N4B Cu2 N4C 129.76(11) . . ?
O2 Cu2 N4A 93.88(10) . . ?
N2 Cu2 N4A 84.66(10) . . ?
N4B Cu2 N4A 115.28(10) . . ?
N4C Cu2 N4A 112.68(10) . . ?
O2 Cu2 Cu1 14.84(7) . . ?
N2 Cu2 Cu1 166.08(8) . . ?
N4B Cu2 Cu1 81.96(7) . . ?
N4C Cu2 Cu1 99.03(7) . . ?
N4A Cu2 Cu1 105.64(7) . . ?
C1A N1 C1B 111.4(2) . . ?
C1A N1 C1C 111.0(3) . . ?
C1B N1 C1C 111.0(3) . . ?
C1A N1 Cu1 108.2(2) . . ?
C1B N1 Cu1 108.11(19) . . ?
C1C N1 Cu1 106.88(19) . . ?
N1 C1A C2A 112.1(3) . . ?
N3A C2A C1A 109.7(3) . . ?
C2A N3A C3A 112.5(3) . . ?
C2A N3A Cu1 102.3(2) . . ?
C3A N3A Cu1 120.8(2) . . ?
N3A C3A C4A 114.0(3) . . ?
C5A C4A C9A 118.3(3) . . ?
C5A C4A C3A 121.5(3) . . ?
C9A C4A C3A 120.3(3) . . ?
C6A C5A C4A 120.5(3) . . ?
C5A C6A C7A 120.5(3) . . ?
C6A C7A C8A 119.8(3) . . ?
C9A C8A C7A 118.7(3) . . ?
C9A C8A C10A 121.0(3) . . ?
C7A C8A C10A 120.3(3) . . ?
C8A C9A C4A 122.2(3) . . ?
N4A C10A C8A 113.8(3) . . ?
C11A N4A C10A 111.2(2) . . ?
C11A N4A Cu2 101.83(19) . . ?
C10A N4A Cu2 123.6(2) . . ?
N4A C11A C12A 110.8(3) . . ?
N2 C12A C11A 111.1(3) . . ?
C12C N2 C12A 111.8(3) . . ?
C12C N2 C12B 110.8(3) . . ?
C12A N2 C12B 111.2(3) . . ?
C12C N2 Cu2 106.54(19) . . ?
C12A N2 Cu2 108.5(2) . . ?
C12B N2 Cu2 107.9(2) . . ?
N1 C1B C2B 108.9(3) . . ?
N3B C2B C1B 107.9(3) . . ?
C2B N3B C3B 113.7(3) . . ?
C2B N3B Cu1 101.73(18) . . ?
C3B N3B Cu1 118.1(2) . . ?
N3B C3B C4B 110.6(3) . . ?
C5B C4B C9B 118.9(3) . . ?
C5B C4B C3B 121.8(3) . . ?
C9B C4B C3B 119.3(3) . . ?
C4B C5B C6B 120.4(3) . . ?
C7B C6B C5B 119.9(3) . . ?
C6B C7B C8B 120.4(3) . . ?
C9B C8B C7B 119.0(3) . . ?
C9B C8B C10B 118.9(3) . . ?
C7B C8B C10B 121.9(3) . . ?
C8B C9B C4B 121.3(3) . . ?
C8B C10B N4B 110.3(3) . . ?
C11B N4B C10B 114.9(3) . . ?
C11B N4B Cu2 104.61(19) . . ?
C10B N4B Cu2 115.0(2) . . ?
N4B C11B C12B 108.5(3) . . ?
N2 C12B C11B 110.0(3) . . ?
N1 C1C C2C 110.0(3) . . ?
N3C C2C C1C 108.9(3) . . ?
C2C N3C C3C 112.7(3) . . ?
C2C N3C Cu1 105.87(19) . . ?
C3C N3C Cu1 117.7(2) . . ?
N3C C3C C4C 111.4(3) . . ?
C9C C4C C5C 119.4(3) . . ?
C9C C4C C3C 121.3(3) . . ?
C5C C4C C3C 119.3(3) . . ?
C6C C5C C4C 120.3(3) . . ?
C5C C6C C7C 119.6(3) . . ?
C8C C7C C6C 120.7(3) . . ?
C7C C8C C9C 118.9(3) . . ?
C7C C8C C10C 119.1(3) . . ?
C9C C8C C10C 122.0(3) . . ?
C4C C9C C8C 121.1(3) . . ?
N4C C10C C8C 111.8(3) . . ?
C11C N4C C10C 112.5(3) . . ?
C11C N4C Cu2 106.25(19) . . ?
C10C N4C Cu2 118.0(2) . . ?
N4C C11C C12C 109.5(3) . . ?
N2 C12C C11C 110.5(3) . . ?
O3 C1 O2 124.0(3) . . ?
O3 C1 O1 122.3(3) . . ?
O2 C1 O1 113.7(3) . . ?
C1 O1 Cu1 135.3(2) . . ?
C1 O2 Cu2 131.5(2) . . ?
O12 Cl1 O13 110.7(2) . . ?
O12 Cl1 O11 110.5(2) . . ?
O13 Cl1 O11 108.42(17) . . ?
O12 Cl1 O14 109.14(18) . . ?
O13 Cl1 O14 109.11(18) . . ?
O11 Cl1 O14 108.91(18) . . ?
O22 Cl2 O23 112.3(2) . . ?
O22 Cl2 O24 109.5(2) . . ?
O23 Cl2 O24 110.38(18) . . ?
O22 Cl2 O21 109.64(18) . . ?
O23 Cl2 O21 107.79(18) . . ?
O24 Cl2 O21 107.1(2) . . ?

loop_
_geom_bond_atom_site_label_1
_geom_bond_atom_site_label_2
_geom_bond_distance
_geom_bond_site_symmetry_2
_geom_bond_publ_flag
Cu1 O1 1.872(2) . ?
Cu1 N1 2.048(3) . ?
Cu1 N3B 2.105(3) . ?
Cu1 N3C 2.116(3) . ?
Cu1 N3A 2.216(3) . ?
Cu1 Cu2 5.7911(8) . ?
Cu2 O2 1.875(2) . ?
Cu2 N2 2.032(3) . ?
Cu2 N4B 2.090(3) . ?
Cu2 N4C 2.120(3) . ?
Cu2 N4A 2.227(3) . ?
N1 C1A 1.487(4) . ?
N1 C1B 1.490(4) . ?
N1 C1C 1.495(4) . ?
C1A C2A 1.509(5) . ?
C2A N3A 1.464(4) . ?
N3A C3A 1.481(4) . ?
C3A C4A 1.509(5) . ?
C4A C5A 1.389(5) . ?
C4A C9A 1.391(5) . ?
C5A C6A 1.384(5) . ?
C6A C7A 1.392(5) . ?
C7A C8A 1.394(5) . ?
C8A C9A 1.384(5) . ?
C8A C10A 1.512(4) . ?
C10A N4A 1.487(4) . ?
N4A C11A 1.474(4) . ?
C11A C12A 1.507(4) . ?
C12A N2 1.483(4) . ?
N2 C12C 1.482(4) . ?
N2 C12B 1.494(4) . ?
C1B C2B 1.516(5) . ?
C2B N3B 1.466(4) . ?
N3B C3B 1.503(4) . ?
C3B C4B 1.514(4) . ?
C4B C5B 1.389(4) . ?
C4B C9B 1.390(5) . ?
C5B C6B 1.391(5) . ?
C6B C7B 1.382(5) . ?
C7B C8B 1.393(5) . ?
C8B C9B 1.386(5) . ?
C8B C10B 1.499(5) . ?
C10B N4B 1.503(4) . ?
N4B C11B 1.467(4) . ?
C11B C12B 1.506(5) . ?
C1C C2C 1.512(5) . ?
C2C N3C 1.487(4) . ?
N3C C3C 1.492(4) . ?
C3C C4C 1.511(4) . ?
C4C C9C 1.380(5) . ?
C4C C5C 1.387(5) . ?
C5C C6C 1.385(5) . ?
C6C C7C 1.386(5) . ?
C7C C8C 1.384(5) . ?
C8C C9C 1.391(5) . ?
C8C C10C 1.502(5) . ?
C10C N4C 1.490(4) . ?
N4C C11C 1.474(4) . ?
C11C C12C 1.507(4) . ?
C1 O3 1.273(4) . ?
C1 O2 1.284(4) . ?
C1 O1 1.293(4) . ?
Cl1 O12 1.410(3) . ?
Cl1 O13 1.428(3) . ?
Cl1 O11 1.435(3) . ?
Cl1 O14 1.438(3) . ?
Cl2 O22 1.412(3) . ?
Cl2 O23 1.417(3) . ?
Cl2 O24 1.434(3) . ?
Cl2 O21 1.454(3) . ?

loop_
_geom_hbond_atom_site_label_D
_geom_hbond_atom_site_label_H
_geom_hbond_atom_site_label_A
_geom_hbond_distance_DH
_geom_hbond_distance_HA
_geom_hbond_distance_DA
_geom_hbond_angle_DHA
_geom_hbond_site_symmetry_A
N3A H3A1 O14 0.92 2.26 3.125(4) 155.4 .
N4A H4A2 O24 0.92 1.98 2.864(4) 160.8 ?
N3C H3C1 O1W 0.92 2.38 3.198(4) 148.0 5
N4C H4C2 O1W 0.92 2.19 3.059(4) 157.7 .
O1W H1WA O3 0.84 1.97 2.813(3) 175.7 5
O1W H1WB O3 0.84 1.98 2.816(3) 175.5 .
O2W H2WA O12 0.82 2.19 3.013(6) 179.2 .
O2W H2WB O21 0.82 2.08 2.898(5) 179.6 .
